data_4070942
loop_
_publ_author_name
'Armitt, David J.'
'Bruce, Michael I.'
'Skelton, Brian W.'
'White, Allan H.'

_publ_section_title
;
 Reactions of Alkynyl&#x2212;Ruthenium Complexes with the Ketene
 Dithioacetal, (MeS)2CC(CN)2
;
_journal_issue 14
_journal_name_full Organometallics
_journal_page_first 3556
_journal_paper_doi 10.1021/om7011437
_journal_volume 27
_journal_year 2008
_chemical_formula_moiety 'C37 H31 N2 P1 Ru1 S2'
_chemical_formula_sum 'C37 H31 N2 P Ru S2'
_chemical_formula_weight 699.84
_space_group_IT_number 2
_symmetry_cell_setting triclinic
_symmetry_space_group_name_Hall '-P 1'
_symmetry_space_group_name_H-M 'P -1'
_cell_angle_alpha 88.342(2)
_cell_angle_beta 80.331(2)
_cell_angle_gamma 78.733(2)
_cell_formula_units_Z 2
_cell_length_a 10.3450(10)
_cell_length_b 11.529(2)
_cell_length_c 13.657(2)
_cell_measurement_reflns_used 5103
_cell_measurement_temperature 170
_cell_measurement_theta_max 28.48
_cell_measurement_theta_min 2.33
_cell_volume 1574.7(4)
_computing_cell_refinement 'Siemens SAINT (Siemens, 1995)'
_computing_data_collection 'Siemens SMART (Siemens, 1995)'
_computing_data_reduction 'xtal ADDREF SORTRF'
_computing_molecular_graphics xtal
_computing_publication_material 'xtal BONDLA CIFIO'
_computing_structure_refinement 'xtal CRYLSQ'
_computing_structure_solution xtal
_diffrn_ambient_temperature 170
_diffrn_measured_fraction_theta_full 1
_diffrn_measured_fraction_theta_max 1
_diffrn_measurement_device_type
;
Bruker SMART CCD diffractometer
;
_diffrn_measurement_method '\w scans'
_diffrn_radiation_detector 'CCD area detector'
_diffrn_radiation_monochromator graphite
_diffrn_radiation_source 'sealed tube'
_diffrn_radiation_type 'Mo K\a'
_diffrn_radiation_wavelength .71073
_diffrn_reflns_av_R_equivalents .033
_diffrn_reflns_av_sigmaI/netI .051
_diffrn_reflns_limit_h_max 12
_diffrn_reflns_limit_h_min -12
_diffrn_reflns_limit_k_max 14
_diffrn_reflns_limit_k_min -14
_diffrn_reflns_limit_l_max 17
_diffrn_reflns_limit_l_min -17
_diffrn_reflns_number 14765
_diffrn_reflns_theta_full 26.2
_diffrn_reflns_theta_max 26.2
_diffrn_reflns_theta_min 1.51
_diffrn_standards_decay_% 0
_diffrn_standards_number 0
_exptl_absorpt_coefficient_mu .711
_exptl_absorpt_correction_T_max 1
_exptl_absorpt_correction_T_min .92
_exptl_absorpt_correction_type multi-scan
_exptl_absorpt_process_details
;
 SADABS; Sheldrick, 1996
;
_exptl_crystal_colour dark_red
_exptl_crystal_density_diffrn 1.476
_exptl_crystal_density_method 'not measured'
_exptl_crystal_description plate
_exptl_crystal_F_000 716
_exptl_crystal_size_max .37
_exptl_crystal_size_mid .16
_exptl_crystal_size_min .04
_refine_diff_density_max .976
_refine_diff_density_min -1.217
_refine_ls_extinction_method none
_refine_ls_goodness_of_fit_gt .995
_refine_ls_goodness_of_fit_ref 1.046
_refine_ls_hydrogen_treatment noref
_refine_ls_matrix_type full
_refine_ls_number_constraints 0
_refine_ls_number_parameters 388
_refine_ls_number_reflns 6376
_refine_ls_number_restraints 0
_refine_ls_R_factor_all .059
_refine_ls_R_factor_gt .048
_refine_ls_shift/su_max .003
_refine_ls_shift/su_mean .0001
_refine_ls_structure_factor_coef Fsqd
_refine_ls_weighting_details
;
  w =1/(sig^2(F^2) + 11*F^2)
;
_refine_ls_weighting_scheme calc
_refine_ls_wR_factor_gt .096
_refine_ls_wR_factor_ref .109
_reflns_d_resolution_high .8
_reflns_d_resolution_low 13.427
_reflns_Friedel_coverage 0
_reflns_limit_h_max 12
_reflns_limit_h_min 0
_reflns_limit_k_max 14
_reflns_limit_k_min -13
_reflns_limit_l_max 17
_reflns_limit_l_min -16
_reflns_number_gt 5476
_reflns_number_total 6376
_reflns_threshold_expression 'I >  2.00 sig(I)'
_cod_data_source_file om7011437-file007.cif
_cod_data_source_block br1186
_cod_original_sg_symbol_Hall -p_1
_cod_original_sg_symbol_H-M P_-1
_cod_original_formula_sum 'C37 H31 N2 P1 Ru1 S2'
_cod_database_code 4070942

loop_
_symmetry_equiv_pos_as_xyz
+x,+y,+z
-x,-y,-z

loop_
_atom_site_label
_atom_site_fract_x
_atom_site_fract_y
_atom_site_fract_z
_atom_site_U_iso_or_equiv
_atom_site_adp_type
_atom_site_occupancy
Ru .55727(3) .33219(3) .16574(2) .0194(2) Uani 1.00000
P1 .51476(10) .22624(9) .30770(7) .0204(6) Uani 1.00000
C111 .6307(4) .2208(4) .3958(3) .025(3) Uani 1.00000
C112 .7604(5) .2339(5) .3612(3) .039(3) Uani 1.00000
C113 .8529(5) .2208(7) .4245(4) .057(5) Uani 1.00000
C114 .8170(5) .1979(6) .5237(4) .045(4) Uani 1.00000
C115 .6890(5) .1875(5) .5594(4) .042(4) Uani 1.00000
C116 .5955(4) .1975(4) .4967(3) .030(3) Uani 1.00000
C121 .5340(4) .0684(4) .2802(3) .025(3) Uani 1.00000
C122 .6348(5) -.0161(4) .3088(4) .033(3) Uani 1.00000
C123 .6505(6) -.1335(4) .2802(4) .040(3) Uani 1.00000
C124 .5655(6) -.1657(4) .2236(4) .037(3) Uani 1.00000
C125 .4634(5) -.0836(4) .1967(3) .035(3) Uani 1.00000
C126 .4486(5) .0336(4) .2232(3) .029(3) Uani 1.00000
C131 .3537(4) .2579(4) .3914(3) .024(3) Uani 1.00000
C132 .2969(5) .3755(4) .4155(3) .030(3) Uani 1.00000
C133 .1809(5) .4041(5) .4845(4) .037(3) Uani 1.00000
C134 .1191(5) .3143(5) .5292(4) .038(3) Uani 1.00000
C135 .1750(5) .1983(5) .5059(4) .038(3) Uani 1.00000
C136 .2898(5) .1703(4) .4372(3) .031(3) Uani 1.00000
C1 .3624(4) .4115(4) .1773(3) .023(3) Uani 1.00000
C2 .2444(4) .3880(4) .1612(3) .025(3) Uani 1.00000
C21 .2109(4) .2754(4) .1347(3) .026(3) Uani 1.00000
C22 .2614(5) .2192(4) .0442(4) .035(3) Uani 1.00000
C23 .2300(6) .1131(5) .0231(4) .043(4) Uani 1.00000
C24 .1489(6) .0590(4) .0917(4) .043(4) Uani 1.00000
C25 .0975(5) .1126(5) .1830(4) .042(4) Uani 1.00000
C26 .1285(5) .2195(4) .2045(4) .034(3) Uani 1.00000
C3 .1384(4) .4958(4) .1780(3) .028(3) Uani 1.00000
S3 -.01596(13) .48823(12) .15272(12) .0444(9) Uani 1.00000
C31 -.1020(7) .6355(6) .1528(7) .078(6) Uani 1.00000
C4 .1903(5) .5874(4) .2085(3) .028(3) Uani 1.00000
C41 .1291(5) .7075(4) .2293(3) .032(3) Uani 1.00000
N41 .0828(5) .8040(4) .2475(4) .048(3) Uani 1.00000
C5 .3301(4) .5396(3) .2118(3) .024(3) Uani 1.00000
N5 .4104(4) .5946(3) .2440(3) .029(2) Uani 1.00000
S5 .56929(11) .50769(9) .22880(8) .0272(7) Uani 1.00000
C51 .6019(6) .5267(5) .3523(4) .041(4) Uani 1.00000
C101 .6820(5) .3668(4) .0221(3) .034(3) Uani 1.00000
C102 .7657(5) .2886(5) .0785(3) .036(3) Uani 1.00000
C103 .7152(5) .1845(4) .0948(3) .031(3) Uani 1.00000
C104 .6001(5) .1956(4) .0485(3) .029(3) Uani 1.00000
C105 .5813(5) .3076(4) .0030(3) .032(3) Uani 1.00000
H112 .78666 .25116 .29181 .05000 Uiso 1.00000
H113 .94327 .22857 .39887 .07000 Uiso 1.00000
H114 .88286 .18763 .56680 .05700 Uiso 1.00000
H115 .66398 .17285 .62886 .05500 Uiso 1.00000
H116 .50550 .18786 .52188 .03700 Uiso 1.00000
H122 .69464 .00666 .34850 .04200 Uiso 1.00000
H123 .72080 -.19187 .30083 .04900 Uiso 1.00000
H124 .57655 -.24680 .20273 .04600 Uiso 1.00000
H125 .40307 -.10692 .15846 .04300 Uiso 1.00000
H126 .37862 .09124 .20168 .03600 Uiso 1.00000
H132 .33991 .43708 .38476 .03800 Uiso 1.00000
H133 .14221 .48506 .49903 .04700 Uiso 1.00000
H134 .03796 .33389 .57640 .04900 Uiso 1.00000
H135 .13353 .13714 .53820 .04700 Uiso 1.00000
H136 .32799 .08886 .42049 .03700 Uiso 1.00000
H22 .32004 .25579 -.00560 .04400 Uiso 1.00000
H23 .26504 .07521 -.04048 .05800 Uiso 1.00000
H24 .12743 -.01472 .07720 .05700 Uiso 1.00000
H25 .04231 .07487 .23217 .05900 Uiso 1.00000
H26 .09066 .25735 .26772 .04300 Uiso 1.00000
H31a -.18989 .63943 .13853 .15000 Uiso 1.00000
H31b -.05551 .68030 .10296 .15000 Uiso 1.00000
H31c -.10847 .67214 .21566 .15000 Uiso 1.00000
H51a .68719 .48357 .35932 .07600 Uiso 1.00000
H51b .53552 .49794 .39973 .07600 Uiso 1.00000
H51c .59618 .60808 .36513 .07600 Uiso 1.00000
H101 .69255 .44496 .00089 .04300 Uiso 1.00000
H102 .84449 .30546 .10068 .04100 Uiso 1.00000
H103 .75100 .11742 .13215 .03900 Uiso 1.00000
H104 .54499 .13723 .04716 .03800 Uiso 1.00000
H105 .51291 .33887 -.03539 .03800 Uiso 1.00000

loop_
_atom_site_aniso_label
_atom_site_aniso_U_11
_atom_site_aniso_U_22
_atom_site_aniso_U_33
_atom_site_aniso_U_12
_atom_site_aniso_U_13
_atom_site_aniso_U_23
Ru .02442(17) .01847(16) .01602(16) -.00758(12) -.00167(12) -.00049(11)
P1 .0236(5) .0208(5) .0172(5) -.0056(4) -.0029(4) -.0006(4)
C111 .029(2) .024(2) .019(2) -.0015(17) -.0032(16) -.0047(16)
C112 .028(2) .071(4) .021(2) -.016(2) -.0022(18) -.001(2)
C113 .027(3) .115(6) .033(3) -.026(3) -.002(2) .004(3)
C114 .032(3) .082(4) .024(2) -.016(3) -.010(2) -.004(2)
C115 .040(3) .063(4) .025(2) -.014(3) -.003(2) .000(2)
C116 .026(2) .040(3) .022(2) -.010(2) .0031(17) -.0008(18)
C121 .034(2) .020(2) .020(2) -.0079(17) .0009(17) .0035(16)
C122 .033(2) .028(2) .036(3) -.0009(19) -.006(2) .003(2)
C123 .051(3) .026(2) .039(3) .003(2) -.009(2) -.006(2)
C124 .060(3) .018(2) .030(2) -.009(2) .003(2) .0008(18)
C125 .049(3) .032(2) .025(2) -.014(2) -.003(2) .0003(19)
C126 .035(2) .030(2) .025(2) -.0113(19) -.0085(18) -.0027(17)
C131 .022(2) .034(2) .019(2) -.0080(17) -.0037(16) .0007(17)
C132 .036(2) .028(2) .027(2) -.0090(19) -.0063(19) .0033(18)
C133 .029(2) .045(3) .031(2) .004(2) -.003(2) -.007(2)
C134 .025(2) .059(3) .028(2) -.003(2) -.0024(19) .001(2)
C135 .024(2) .058(3) .034(3) -.013(2) -.004(2) .012(2)
C136 .031(2) .034(2) .031(2) -.009(2) -.0100(19) .0094(19)
C1 .028(2) .021(2) .020(2) -.0048(16) -.0017(16) .0033(15)
C2 .031(2) .024(2) .021(2) -.0066(17) -.0060(17) .0034(16)
C21 .025(2) .023(2) .031(2) -.0058(17) -.0101(17) -.0025(17)
C22 .045(3) .032(2) .031(2) -.016(2) -.007(2) .001(2)
C23 .056(3) .033(3) .043(3) -.013(2) -.009(2) -.010(2)
C24 .048(3) .024(2) .063(4) -.014(2) -.013(3) -.005(2)
C25 .041(3) .042(3) .048(3) -.024(2) -.004(2) .004(2)
C26 .040(3) .030(2) .033(2) -.012(2) -.003(2) -.004(2)
C3 .027(2) .030(2) .026(2) -.0038(18) -.0038(17) .0038(17)
S3 .0345(7) .0380(7) .0625(9) -.0039(5) -.0163(6) -.0029(6)
C31 .047(4) .047(4) .140(8) .013(3) -.037(4) -.014(4)
C4 .034(2) .026(2) .023(2) -.0066(18) -.0030(18) .0008(17)
C41 .041(3) .027(2) .026(2) -.004(2) -.005(2) -.0012(18)
N41 .062(3) .026(2) .053(3) .005(2) -.014(2) -.009(2)
C5 .038(2) .0168(19) .0148(18) -.0061(17) .0029(16) -.0023(15)
N5 .039(2) .0228(18) .028(2) -.0115(16) -.0061(16) -.0030(15)
S5 .0340(6) .0236(5) .0273(5) -.0127(4) -.0057(4) -.0010(4)
C51 .055(3) .039(3) .037(3) -.015(2) -.022(2) -.007(2)
C101 .043(3) .034(2) .024(2) -.015(2) .010(2) -.0009(18)
C102 .034(3) .046(3) .028(2) -.012(2) -.001(2) -.007(2)
C103 .032(2) .032(2) .025(2) -.0022(19) .0040(18) -.0048(18)
C104 .033(2) .034(2) .022(2) -.010(2) -.0007(17) -.0081(18)
C105 .036(2) .040(3) .018(2) -.008(2) .0000(18) -.0041(18)

loop_
_atom_type_symbol
_atom_type_oxidation_number
_atom_type_number_in_cell
_atom_type_scat_dispersion_real
_atom_type_scat_dispersion_imag
_atom_type_scat_source
C 0 74 .002 .002 'Int Tables Vol IV Tables 2.2B and 2.3.1'
H 0 62 0 0 'Int Tables Vol IV Tables 2.2B and 2.3.1'
N 0 4 .004 .003 'Int Tables Vol IV Tables 2.2B and 2.3.1'
P 0 2 .09 .095 'Int Tables Vol IV Tables 2.2B and 2.3.1'
Ru 0 2 -1.42 .836 'Int Tables Vol IV Tables 2.2B and 2.3.1'
S 0 4 .11 .124 'Int Tables Vol IV Tables 2.2B and 2.3.1'

loop_
_geom_angle_atom_site_label_1
_geom_angle_atom_site_label_2
_geom_angle_atom_site_label_3
_geom_angle
P1 Ru C1 91.78(12)
P1 Ru S5 101.18(4)
P1 Ru C101 152.92(12)
P1 Ru C102 116.66(13)
P1 Ru C103 92.46(12)
P1 Ru C104 102.76(12)
P1 Ru C105 138.60(14)
C1 Ru S5 81.11(13)
C1 Ru C101 113.80(17)
C1 Ru C102 150.86(17)
C1 Ru C103 144.96(18)
C1 Ru C104 108.01(18)
C1 Ru C105 93.29(17)
S5 Ru C101 91.83(13)
S5 Ru C102 98.27(15)
S5 Ru C103 131.79(14)
S5 Ru C104 154.00(12)
S5 Ru C105 120.20(14)
C101 Ru C102 37.12(18)
C101 Ru C103 61.65(16)
C101 Ru C104 62.17(18)
C101 Ru C105 37.1(2)
C102 Ru C103 36.30(19)
C102 Ru C104 61.7(2)
C102 Ru C105 61.62(18)
C103 Ru C104 37.36(18)
C103 Ru C105 61.80(17)
C104 Ru C105 37.17(17)
Ru P1 C111 116.38(14)
Ru P1 C121 111.25(13)
Ru P1 C131 122.00(14)
C111 P1 C121 100.7(2)
C111 P1 C131 100.9(2)
C121 P1 C131 102.7(2)
P1 C111 C112 119.2(3)
P1 C111 C116 122.5(3)
C112 C111 C116 118.2(4)
C111 C112 C113 120.5(4)
C111 C112 H112 119.6
C113 C112 H112 119.9
C112 C113 C114 120.7(5)
C112 C113 H113 119.4
C114 C113 H113 119.9
C113 C114 C115 119.5(5)
C113 C114 H114 119.9
C115 C114 H114 120.6
C114 C115 C116 120.6(4)
C114 C115 H115 119.2
C116 C115 H115 120.1
C111 C116 C115 120.4(4)
C111 C116 H116 119.2
C115 C116 H116 120.4
P1 C121 C122 122.5(4)
P1 C121 C126 118.6(3)
C122 C121 C126 118.8(4)
C121 C122 C123 120.2(5)
C121 C122 H122 119.7
C123 C122 H122 120.1
C122 C123 C124 120.0(5)
C122 C123 H123 119.6
C124 C123 H123 120.4
C123 C124 C125 120.5(4)
C123 C124 H124 120.4
C125 C124 H124 119.1
C124 C125 C126 119.9(5)
C124 C125 H125 120.1
C126 C125 H125 120.0
C121 C126 C125 120.6(4)
C121 C126 H126 120.1
C125 C126 H126 119.3
P1 C131 C132 118.3(3)
P1 C131 C136 123.3(3)
C132 C131 C136 118.3(4)
C131 C132 C133 120.8(4)
C131 C132 H132 119.4
C133 C132 H132 119.8
C132 C133 C134 119.6(4)
C132 C133 H133 119.7
C134 C133 H133 120.6
C133 C134 C135 119.8(4)
C133 C134 H134 119.9
C135 C134 H134 120.4
C134 C135 C136 120.4(5)
C134 C135 H135 119.3
C136 C135 H135 120.3
C131 C136 C135 121.1(4)
C131 C136 H136 118.8
C135 C136 H136 120.1
Ru C1 C2 139.9(3)
Ru C1 C5 115.2(3)
C2 C1 C5 104.9(3)
C1 C2 C21 129.8(4)
C1 C2 C3 110.3(4)
C21 C2 C3 119.9(4)
C2 C21 C22 122.9(4)
C2 C21 C26 119.5(4)
C22 C21 C26 117.6(4)
C21 C22 C23 121.2(5)
C21 C22 H22 119.3
C23 C22 H22 119.5
C22 C23 C24 120.9(5)
C22 C23 H23 120.4
C24 C23 H23 118.7
C23 C24 C25 119.3(5)
C23 C24 H24 120.9
C25 C24 H24 119.9
C24 C25 C26 120.1(5)
C24 C25 H25 120.1
C26 C25 H25 119.8
C21 C26 C25 121.0(4)
C21 C26 H26 119.4
C25 C26 H26 119.6
C2 C3 S3 117.8(4)
C2 C3 C4 109.7(4)
S3 C3 C4 132.4(3)
C3 S3 C31 105.3(3)
S3 C31 H31a 110.8
S3 C31 H31b 110.3
S3 C31 H31c 110.8
H31a C31 H31b 108.0
H31a C31 H31c 108.8
H31b C31 H31c 108.1
C3 C4 C41 130.1(4)
C3 C4 C5 106.1(4)
C41 C4 C5 123.8(5)
C4 C41 N41 178.0(6)
C1 C5 C4 109.0(4)
C1 C5 N5 125.7(4)
C4 C5 N5 125.2(4)
C5 N5 S5 109.9(3)
Ru S5 N5 107.59(15)
Ru S5 C51 123.87(18)
N5 S5 C51 97.2(2)
S5 C51 H51a 110.2
S5 C51 H51b 109.1
S5 C51 H51c 109.9
H51a C51 H51b 108.9
H51a C51 H51c 110.2
H51b C51 H51c 108.5
Ru C101 C102 72.2(3)
Ru C101 C105 70.8(3)
Ru C101 H101 122.5
C102 C101 C105 107.3(4)
C102 C101 H101 126.2
C105 C101 H101 126.4
Ru C102 C101 70.7(3)
Ru C102 C103 71.1(3)
Ru C102 H102 124.5
C101 C102 C103 108.2(5)
C101 C102 H102 125.2
C103 C102 H102 126.6
Ru C103 C102 72.6(3)
Ru C103 C104 70.4(2)
Ru C103 H103 121.9
C102 C103 C104 108.4(4)
C102 C103 H103 125.8
C104 C103 H103 125.7
Ru C104 C103 72.3(3)
Ru C104 C105 71.7(3)
Ru C104 H104 122.3
C103 C104 C105 107.5(4)
C103 C104 H104 126.8
C105 C104 H104 125.7
Ru C105 C101 72.1(3)
Ru C105 C104 71.1(2)
Ru C105 H105 123.3
C101 C105 C104 108.5(4)
C101 C105 H105 125.1
C104 C105 H105 126.3

loop_
_geom_bond_atom_site_label_1
_geom_bond_atom_site_label_2
_geom_bond_distance
Ru P1 2.2871(11)
Ru C1 2.026(4)
Ru S5 2.2552(12)
Ru C101 2.231(4)
Ru C102 2.251(5)
Ru C103 2.232(4)
Ru C104 2.208(4)
Ru C105 2.215(4)
P1 C111 1.828(5)
P1 C121 1.835(4)
P1 C131 1.833(4)
C111 C112 1.382(7)
C111 C116 1.396(6)
C112 C113 1.378(8)
C112 H112 .967
C113 C114 1.375(7)
C113 H113 .962
C114 C115 1.360(8)
C114 H114 .961
C115 C116 1.383(7)
C115 H115 .959
C116 H116 .963
C121 C122 1.381(6)
C121 C126 1.391(7)
C122 C123 1.391(7)
C122 H122 .964
C123 C124 1.371(8)
C123 H123 .963
C124 C125 1.366(7)
C124 H124 .965
C125 C126 1.381(7)
C125 H125 .958
C126 H126 .962
C131 C132 1.393(6)
C131 C136 1.391(7)
C132 C133 1.386(6)
C132 H132 .960
C133 C134 1.395(8)
C133 H133 .953
C134 C135 1.373(8)
C134 H134 .961
C135 C136 1.374(6)
C135 H135 .955
C136 H136 .963
C1 C2 1.355(7)
C1 C5 1.519(6)
C2 C21 1.477(6)
C2 C3 1.483(6)
C21 C22 1.386(6)
C21 C26 1.398(6)
C22 C23 1.376(8)
C22 H22 .976
C23 C24 1.371(8)
C23 H23 .964
C24 C25 1.382(8)
C24 H24 .953
C25 C26 1.384(8)
C25 H25 .958
C26 H26 .965
C3 S3 1.708(5)
C3 C4 1.378(7)
S3 C31 1.756(6)
C31 H31a .954
C31 H31b .963
C31 H31c .954
C4 C41 1.421(6)
C4 C5 1.451(6)
C41 N41 1.138(6)
C5 N5 1.277(6)
N5 S5 1.733(4)
S5 C51 1.802(6)
C51 H51a .943
C51 H51b .964
C51 H51c .948
C101 C102 1.427(7)
C101 C105 1.414(8)
C101 H101 .959
C102 C103 1.397(7)
C102 H102 .971
C103 C104 1.422(7)
C103 H103 .962
C104 C105 1.410(7)
C104 H104 .966
C105 H105 .959
